data_7155861
loop_
_publ_author_name
'Su, Zhenjie'
'Qian, Siran'
'Xue, Shuwen'
'Wang, Cunde'

_publ_section_title
;
 DBU-mediated [4 + 1] Annulations of Donor-Acceptor Cyclopropanes with
 Carbon disulfide or Thiourea for Synthesis of
 2-Aminothiophene-3-carboxylates
;
_journal_name_full 'Org. Biomol. Chem.'
_journal_paper_doi 10.1039/C7OB01886J
_journal_year 2017
_chemical_formula_moiety '	C20 H15 Br2 N O3 S'
_chemical_formula_sum 'C20 H15 Br2 N O3 S'
_chemical_formula_weight 509.19
_chemical_name_systematic
; 
 ? 
;
_space_group_IT_number 2
_symmetry_cell_setting triclinic
_symmetry_space_group_name_Hall '-P 1'
_symmetry_space_group_name_H-M 'P -1'
_atom_sites_solution_hydrogens geom
_atom_sites_solution_primary direct
_atom_sites_solution_secondary difmap
_audit_creation_method SHELXL-97
_audit_update_record
;
2017-04-20 deposited with the CCDC.
2017-09-01 downloaded from the CCDC.
;
_cell_angle_alpha 103.86(16)
_cell_angle_beta 92.63(11)
_cell_angle_gamma 113.20(12)
_cell_formula_units_Z 2
_cell_length_a 8.24(4)
_cell_length_b 10.18(6)
_cell_length_c 13.48(7)
_cell_measurement_reflns_used 3690
_cell_measurement_temperature 296
_cell_measurement_theta_max 22.80
_cell_measurement_theta_min 2.91
_cell_volume 997(9)
_computing_cell_refinement 'Bruker SMART'
_computing_data_collection 'Bruker SMART'
_computing_data_reduction 'Bruker SAINT'
_computing_molecular_graphics 'Bruker SHELXTL'
_computing_publication_material 'Bruker SHELXTL'
_computing_structure_refinement 'Bruker SHELXTL'
_computing_structure_solution 'Bruker SHELXTL'
_diffrn_ambient_temperature 296
_diffrn_measured_fraction_theta_full 0.997
_diffrn_measured_fraction_theta_max 0.997
_diffrn_measurement_device_type 'CCD area detector'
_diffrn_measurement_method 'phi and omega scans'
_diffrn_radiation_monochromator graphite
_diffrn_radiation_source 'sealed tube'
_diffrn_radiation_type MoK\a
_diffrn_radiation_wavelength 0.71073
_diffrn_reflns_av_R_equivalents 0.0727
_diffrn_reflns_av_sigmaI/netI 0.0705
_diffrn_reflns_limit_h_max 9
_diffrn_reflns_limit_h_min -9
_diffrn_reflns_limit_k_max 12
_diffrn_reflns_limit_k_min -11
_diffrn_reflns_limit_l_max 16
_diffrn_reflns_limit_l_min -16
_diffrn_reflns_number 13106
_diffrn_reflns_theta_full 25.00
_diffrn_reflns_theta_max 25.00
_diffrn_reflns_theta_min 1.58
_exptl_absorpt_coefficient_mu 4.190
_exptl_crystal_colour YELLOW
_exptl_crystal_density_diffrn 1.696
_exptl_crystal_density_method 'not measured'
_exptl_crystal_description BLOCK
_exptl_crystal_F_000 504
_exptl_crystal_size_max 0.35
_exptl_crystal_size_mid 0.33
_exptl_crystal_size_min 0.3
_refine_diff_density_max 0.991
_refine_diff_density_min -1.046
_refine_diff_density_rms 0.154
_refine_ls_extinction_method none
_refine_ls_goodness_of_fit_ref 1.021
_refine_ls_hydrogen_treatment mixed
_refine_ls_matrix_type full
_refine_ls_number_parameters 245
_refine_ls_number_reflns 3494
_refine_ls_number_restraints 440
_refine_ls_restrained_S_all 1.030
_refine_ls_R_factor_all 0.1165
_refine_ls_R_factor_gt 0.0725
_refine_ls_shift/su_max 0.000
_refine_ls_shift/su_mean 0.000
_refine_ls_structure_factor_coef Fsqd
_refine_ls_weighting_details 'calc w=1/[\s^2^(Fo^2^)+(0.1532P)^2^+0.8599P] where P=(Fo^2^+2Fc^2^)/3'
_refine_ls_weighting_scheme calc
_refine_ls_wR_factor_gt 0.2067
_refine_ls_wR_factor_ref 0.2440
_reflns_number_gt 2237
_reflns_number_total 3503
_reflns_threshold_expression >2sigma(I)
_cod_data_source_file c7ob01886j2.cif
_cod_data_source_block 001
_cod_depositor_comments
;
The following automatic conversions were performed:

'_symmetry_cell_setting' value 'Triclinic' changed to 'triclinic'
according to
/home/data/users/saulius/crontab/automatic-downloads/rss-feeds/RSC/lib/dictionaries/cif_core.dic
dictionary named 'cif_core.dic' version 2.4.2 from 2011-04-26.

Automatic conversion script
Id: cif_fix_values 4973 2017-02-22 13:04:09Z antanas 
;
_cod_original_sg_symbol_H-M 'P-1   '
_cod_original_formula_sum '	C20 H15 Br2 N O3 S'
_cod_database_code 7155861

loop_
_symmetry_equiv_pos_as_xyz
'x, y, z'
'-x, -y, -z'

loop_
_atom_site_label
_atom_site_type_symbol
_atom_site_fract_x
_atom_site_fract_y
_atom_site_fract_z
_atom_site_U_iso_or_equiv
_atom_site_adp_type
_atom_site_occupancy
_atom_site_symmetry_multiplicity
_atom_site_calc_flag
_atom_site_refinement_flags
Br1 Br 0.60045(17) 0.84441(15) -0.02132(9) 0.1039(5) Uani 1 1 d .
Br2 Br 1.06240(12) 1.07785(11) 0.74624(8) 0.0869(5) Uani 1 1 d .
C1 C 0.3002(9) 0.7324(7) 0.5085(5) 0.0454(10) Uani 1 1 d U
C2 C 0.2376(8) 0.6489(7) 0.4096(5) 0.0437(10) Uani 1 1 d U
C3 C 0.0473(9) 0.6005(8) 0.3802(6) 0.0460(10) Uani 1 1 d U
C4 C -0.0594(10) 0.5022(8) 0.2843(6) 0.0520(11) Uani 1 1 d U
C5 C -0.0767(12) 0.3412(10) 0.1236(7) 0.083(2) Uani 1 1 d DU
H5A H -0.1398 0.3866 0.0912 0.100 Uiso 1 1 calc R
H5B H -0.1647 0.2527 0.1366 0.100 Uiso 1 1 calc R
C6 C 0.0373(16) 0.2994(15) 0.0537(10) 0.135(4) Uani 1 1 d DU
H6A H 0.1042 0.3814 0.0276 0.203 Uiso 1 1 calc R
H6B H -0.0361 0.2149 -0.0029 0.203 Uiso 1 1 calc R
H6C H 0.1183 0.2745 0.0908 0.203 Uiso 1 1 calc R
C7 C 0.3532(9) 0.5994(7) 0.3413(5) 0.0456(10) Uani 1 1 d U
C8 C 0.4100(9) 0.6583(7) 0.2542(5) 0.0456(10) Uani 1 1 d U
C9 C 0.3691(9) 0.7719(8) 0.2344(6) 0.0499(11) Uani 1 1 d U
H9 H 0.3032 0.8107 0.2766 0.060 Uiso 1 1 calc R
C10 C 0.5058(9) 0.6025(8) 0.1888(6) 0.0482(12) Uani 1 1 d U
H10 H 0.5326 0.5261 0.2000 0.058 Uiso 1 1 calc R
C11 C 0.5620(9) 0.6581(8) 0.1075(6) 0.0513(12) Uani 1 1 d U
H11 H 0.6285 0.6211 0.0645 0.062 Uiso 1 1 calc R
C12 C 0.5201(10) 0.7672(8) 0.0904(6) 0.0534(13) Uani 1 1 d U
C13 C 0.4262(10) 0.8248(8) 0.1533(6) 0.0543(12) Uani 1 1 d U
H13 H 0.4008 0.9011 0.1407 0.065 Uiso 1 1 calc R
C14 C 0.4858(9) 0.8081(7) 0.5640(5) 0.0455(10) Uani 1 1 d U
C15 C 0.5297(9) 0.7970(8) 0.6611(6) 0.0502(12) Uani 1 1 d U
H15 H 0.4413 0.7364 0.6910 0.060 Uiso 1 1 calc R
C16 C 0.7004(9) 0.8733(8) 0.7139(6) 0.0528(12) Uani 1 1 d U
H16 H 0.7275 0.8647 0.7791 0.063 Uiso 1 1 calc R
C17 C 0.8301(9) 0.9618(8) 0.6705(6) 0.0513(12) Uani 1 1 d U
C18 C 0.7924(9) 0.9733(7) 0.5730(6) 0.0510(12) Uani 1 1 d U
H18 H 0.8822 1.0326 0.5432 0.061 Uiso 1 1 calc R
C19 C 0.6211(9) 0.8964(7) 0.5207(6) 0.0475(11) Uani 1 1 d U
H19 H 0.5953 0.9037 0.4549 0.057 Uiso 1 1 calc R
C20 C -0.0267(9) 0.6493(7) 0.4630(5) 0.0439(11) Uani 1 1 d U
N1 N -0.2002(7) 0.6232(7) 0.4634(5) 0.0552(16) Uani 1 1 d .
H1A H -0.2768 0.5714 0.4080 0.066 Uiso 1 1 calc R
H1B H -0.2343 0.6583 0.5190 0.066 Uiso 1 1 calc R
O1 O -0.2175(6) 0.4691(6) 0.2602(4) 0.0641(14) Uani 1 1 d .
O2 O 0.0299(7) 0.4452(6) 0.2212(5) 0.0765(17) Uani 1 1 d .
O3 O 0.4057(7) 0.5129(6) 0.3650(4) 0.0604(14) Uani 1 1 d .
S1 S 0.1306(2) 0.7545(2) 0.57119(14) 0.0491(5) Uani 1 1 d .

loop_
_atom_site_aniso_label
_atom_site_aniso_U_11
_atom_site_aniso_U_22
_atom_site_aniso_U_33
_atom_site_aniso_U_23
_atom_site_aniso_U_13
_atom_site_aniso_U_12
Br1 0.1248(10) 0.1479(11) 0.0756(8) 0.0643(7) 0.0505(7) 0.0714(8)
Br2 0.0515(6) 0.0922(8) 0.0835(8) -0.0085(5) -0.0138(5) 0.0177(5)
C1 0.0436(16) 0.0497(17) 0.0483(18) 0.0162(15) 0.0122(15) 0.0232(14)
C2 0.0424(17) 0.0490(17) 0.0476(18) 0.0172(15) 0.0119(15) 0.0246(14)
C3 0.0428(17) 0.0519(18) 0.0491(19) 0.0149(16) 0.0122(16) 0.0247(15)
C4 0.0466(19) 0.0572(19) 0.053(2) 0.0141(17) 0.0115(17) 0.0225(16)
C5 0.065(3) 0.085(3) 0.068(3) -0.003(3) 0.007(3) 0.014(3)
C6 0.101(6) 0.140(6) 0.103(6) -0.014(6) 0.004(5) 0.017(5)
C7 0.0424(16) 0.0511(17) 0.0492(17) 0.0152(15) 0.0114(15) 0.0244(14)
C8 0.0420(16) 0.0521(17) 0.0478(18) 0.0139(15) 0.0118(15) 0.0245(14)
C9 0.0473(18) 0.0554(18) 0.0499(19) 0.0140(17) 0.0117(16) 0.0246(16)
C10 0.043(2) 0.054(2) 0.050(2) 0.0105(19) 0.0111(18) 0.0250(17)
C11 0.044(2) 0.057(2) 0.050(2) 0.0099(19) 0.0127(19) 0.0214(18)
C12 0.049(2) 0.060(2) 0.048(2) 0.013(2) 0.012(2) 0.0197(19)
C13 0.052(2) 0.060(2) 0.053(2) 0.0154(19) 0.0101(19) 0.0244(18)
C14 0.0442(17) 0.0479(18) 0.0488(19) 0.0145(16) 0.0109(16) 0.0228(15)
C15 0.0476(19) 0.052(2) 0.051(2) 0.0160(18) 0.0093(18) 0.0204(17)
C16 0.050(2) 0.055(2) 0.050(2) 0.0145(19) 0.0050(19) 0.0204(18)
C17 0.047(2) 0.053(2) 0.053(2) 0.009(2) 0.007(2) 0.0228(18)
C18 0.047(2) 0.052(2) 0.052(2) 0.0123(19) 0.0107(19) 0.0204(18)
C19 0.0461(18) 0.0506(18) 0.0494(19) 0.0160(16) 0.0097(16) 0.0224(15)
C20 0.042(2) 0.050(2) 0.049(2) 0.0178(19) 0.0126(19) 0.0260(17)
N1 0.040(3) 0.064(4) 0.068(4) 0.020(3) 0.020(3) 0.027(3)
O1 0.037(3) 0.082(4) 0.070(4) 0.019(3) 0.001(2) 0.024(2)
O2 0.043(3) 0.091(4) 0.065(4) -0.014(3) 0.006(3) 0.018(3)
O3 0.070(3) 0.080(3) 0.062(4) 0.033(3) 0.032(3) 0.052(3)
S1 0.0502(11) 0.0532(10) 0.0511(12) 0.0165(8) 0.0193(8) 0.0267(8)

loop_
_atom_type_symbol
_atom_type_description
_atom_type_scat_dispersion_real
_atom_type_scat_dispersion_imag
_atom_type_scat_source
C C 0.0033 0.0016 'International Tables Vol C Tables 4.2.6.8 and 6.1.1.4'
H H 0.0000 0.0000 'International Tables Vol C Tables 4.2.6.8 and 6.1.1.4'
O O 0.0106 0.0060 'International Tables Vol C Tables 4.2.6.8 and 6.1.1.4'
N N 0.0061 0.0033 'International Tables Vol C Tables 4.2.6.8 and 6.1.1.4'
S S 0.1246 0.1234 'International Tables Vol C Tables 4.2.6.8 and 6.1.1.4'
Br Br -0.2901 2.4595 'International Tables Vol C Tables 4.2.6.8 and 6.1.1.4'

loop_
_geom_angle_atom_site_label_1
_geom_angle_atom_site_label_2
_geom_angle_atom_site_label_3
_geom_angle
C2 C1 C14 129.4(6)
C2 C1 S1 111.2(6)
C14 C1 S1 119.3(6)
C1 C2 C3 113.8(6)
C1 C2 C7 122.0(7)
C3 C2 C7 123.9(7)
C20 C3 C4 122.1(7)
C20 C3 C2 110.6(7)
C4 C3 C2 126.9(7)
O1 C4 O2 121.4(8)
O1 C4 C3 125.3(7)
O2 C4 C3 113.3(7)
O2 C5 C6 110.7(9)
O2 C5 H5A 109.5
C6 C5 H5A 109.5
O2 C5 H5B 109.5
C6 C5 H5B 109.5
H5A C5 H5B 108.1
C5 C6 H6A 109.5
C5 C6 H6B 109.5
H6A C6 H6B 109.5
C5 C6 H6C 109.5
H6A C6 H6C 109.5
H6B C6 H6C 109.5
O3 C7 C8 121.0(6)
O3 C7 C2 116.9(7)
C8 C7 C2 121.9(6)
C10 C8 C9 118.3(7)
C10 C8 C7 120.3(7)
C9 C8 C7 121.4(6)
C13 C9 C8 119.6(7)
C13 C9 H9 120.2
C8 C9 H9 120.2
C11 C10 C8 120.9(7)
C11 C10 H10 119.6
C8 C10 H10 119.6
C12 C11 C10 119.4(7)
C12 C11 H11 120.3
C10 C11 H11 120.3
C11 C12 C13 121.3(7)
C11 C12 Br1 119.0(6)
C13 C12 Br1 119.7(6)
C9 C13 C12 120.5(8)
C9 C13 H13 119.7
C12 C13 H13 119.7
C19 C14 C15 117.9(7)
C19 C14 C1 120.2(7)
C15 C14 C1 121.8(6)
C16 C15 C14 121.3(7)
C16 C15 H15 119.4
C14 C15 H15 119.4
C17 C16 C15 119.6(8)
C17 C16 H16 120.2
C15 C16 H16 120.2
C16 C17 C18 120.8(7)
C16 C17 Br2 120.0(7)
C18 C17 Br2 119.2(6)
C19 C18 C17 119.2(7)
C19 C18 H18 120.4
C17 C18 H18 120.4
C18 C19 C14 121.2(8)
C18 C19 H19 119.4
C14 C19 H19 119.4
N1 C20 C3 126.5(7)
N1 C20 S1 121.4(6)
C3 C20 S1 112.1(6)
C20 N1 H1A 120.0
C20 N1 H1B 120.0
H1A N1 H1B 120.0
C4 O2 C5 114.7(7)
C20 S1 C1 92.2(5)

loop_
_geom_bond_atom_site_label_1
_geom_bond_atom_site_label_2
_geom_bond_distance
Br1 C12 1.891(11)
Br2 C17 1.887(11)
C1 C2 1.347(12)
C1 C14 1.478(12)
C1 S1 1.727(10)
C2 C3 1.449(12)
C2 C7 1.498(10)
C3 C20 1.379(11)
C3 C4 1.424(12)
C4 O1 1.215(11)
C4 O2 1.327(10)
C5 O2 1.454(12)
C5 C6 1.468(10)
C5 H5A 0.9700
C5 H5B 0.9700
C6 H6A 0.9600
C6 H6B 0.9600
C6 H6C 0.9600
C7 O3 1.220(9)
C7 C8 1.458(11)
C8 C10 1.379(10)
C8 C9 1.404(11)
C9 C13 1.355(12)
C9 H9 0.9300
C10 C11 1.369(12)
C10 H10 0.9300
C11 C12 1.350(12)
C11 H11 0.9300
C12 C13 1.357(11)
C13 H13 0.9300
C14 C19 1.384(11)
C14 C15 1.384(12)
C15 C16 1.367(12)
C15 H15 0.9300
C16 C17 1.359(11)
C16 H16 0.9300
C17 C18 1.380(12)
C18 C19 1.369(12)
C18 H18 0.9300
C19 H19 0.9300
C20 N1 1.347(11)
C20 S1 1.715(10)
N1 H1A 0.8600
N1 H1B 0.8600
